data_4317533
loop_
_publ_author_name
'B. Cashin'
'D. Cunningham'
'P. Daly'
'P. McArdle'
'M. Munroe'
'N. N\'i Chonchubhair'

_publ_section_title
;
 Donor Properties of the Vanadyl Ion: Reactions of Vanadyl Salicylaldimine
 \b-Ketimine and Acetylacetonato Complexes with Groups 14 and 15 Lewis
 Acids
;
_journal_name_full 'Inorganic Chemistry'
_journal_page_first 773
_journal_page_last 782
_journal_paper_doi 10.1021/ic010366s
_journal_volume 41
_journal_year 2002
_chemical_formula_sum 'C44 H42 Cl8 N2 O6 Sn2 V'
_chemical_formula_weight 1266.72
_chemical_name_common (SnPh2Cl2).H2O/[SnPh2Cl2.VO(3-MeOsalen)]
_chemical_name_systematic
;
  [Diphenyltin dichloride.aqua(1/1)/{diphenyltin 
dichloride.[N,N'-bis(3-methoxysalicylidene)ethane-1,2-diaminato]oxovan 
adium(IV)(1/1)}](1/1)
;
_space_group_IT_number 62
_symmetry_cell_setting monoclinic
_symmetry_space_group_name_Hall '-P 2ac 2n'
_symmetry_space_group_name_H-M 'P n m a'
_atom_sites_solution_hydrogens geom
_atom_sites_solution_primary direct
_atom_sites_solution_secondary difmap
_audit_creation_method SHELXL-97
_cell_angle_alpha 90.00
_cell_angle_beta 90.00
_cell_angle_gamma 90.00
_cell_formula_units_Z 4
_cell_length_a 12.959(3)
_cell_length_b 15.783(4)
_cell_length_c 24.795(7)
_cell_measurement_reflns_used 25
_cell_measurement_temperature 293(2)
_cell_measurement_theta_max 18
_cell_measurement_theta_min 12
_cell_volume 5071(2)
_computing_cell_refinement 'CELDIM in CAD4-PC-Software'
_computing_data_collection 'CAD4-PC-Software (Enraf-Nonius, 1992)'
_computing_data_reduction 'XCAD (McArdle & Higgins, 1995)'
_computing_molecular_graphics 'ORTEX (P.McArdle, 1995)'
_computing_publication_material 'SHELXL-97/2 (Sheldrick,1997)'
_computing_structure_refinement 'SHELXL-97 (Sheldrick, 1997)'
_computing_structure_solution 'SHELXS-97 (Sheldrick, 1990)'
_diffrn_ambient_temperature 293(2)
_diffrn_measured_fraction_theta_full 0.961
_diffrn_measured_fraction_theta_max 0.961
_diffrn_measurement_device_type '4-circle diffractometer'
_diffrn_measurement_method 'scintillation counter'
_diffrn_radiation_monochromator graphite
_diffrn_radiation_source 'fine-focus sealed tube'
_diffrn_radiation_type MoK\a
_diffrn_radiation_wavelength 0.71069
_diffrn_reflns_av_R_equivalents 0.0248
_diffrn_reflns_av_sigmaI/netI 0.0310
_diffrn_reflns_limit_h_max 13
_diffrn_reflns_limit_h_min 0
_diffrn_reflns_limit_k_max 16
_diffrn_reflns_limit_k_min 0
_diffrn_reflns_limit_l_max 25
_diffrn_reflns_limit_l_min -25
_diffrn_reflns_number 8196
_diffrn_reflns_theta_full 24.00
_diffrn_reflns_theta_max 24.00
_diffrn_reflns_theta_min 2.19
_exptl_absorpt_coefficient_mu 1.626
_exptl_crystal_colour Green
_exptl_crystal_density_diffrn 1.659
_exptl_crystal_density_method 'not measured'
_exptl_crystal_description Parallelepiped
_exptl_crystal_F_000 2508
_exptl_crystal_size_max 0.25
_exptl_crystal_size_mid 0.375
_exptl_crystal_size_min 0.30
_refine_diff_density_max 1.312
_refine_diff_density_min -1.074
_refine_diff_density_rms 0.088
_refine_ls_extinction_method none
_refine_ls_goodness_of_fit_ref 1.082
_refine_ls_hydrogen_treatment mixed
_refine_ls_matrix_type full
_refine_ls_number_parameters 307
_refine_ls_number_reflns 3978
_refine_ls_number_restraints 0
_refine_ls_restrained_S_all 1.082
_refine_ls_R_factor_all 0.0492
_refine_ls_R_factor_gt 0.0385
_refine_ls_shift/su_max 6.736
_refine_ls_shift/su_mean 0.023
_refine_ls_structure_factor_coef Fsqd
_refine_ls_weighting_details 'calc w=1/[\s^2^(Fo^2^)+(0.0719P)^2^+7.4651P] where P=(Fo^2^+2Fc^2^)/3'
_refine_ls_weighting_scheme calc
_refine_ls_wR_factor_gt 0.1189
_refine_ls_wR_factor_ref 0.1252
_reflns_number_gt 3204
_reflns_number_total 3978
_reflns_threshold_expression >2sigma(I)
_cod_data_source_file ic010366s_5.cif
_cod_data_source_block (SnPh2Cl2).H2O/[SnPh2Cl2.VO(3-MeOsalen)]
_cod_depositor_comments
;
The following automatic conversions were performed:

'_symmetry_cell_setting' value 'Monoclinic' changed to 'monoclinic'
according to the built-in table from CIF Core dictionary named
'cif_core.dic' version 2.4.1 from 2010-06-29.

Automatic conversion script
Id: cif_fix_values 1646 2011-03-28 12:23:43Z adriana 

The following automatic conversions were performed:

data name '_atom_site_symetry_multiplicity' was replaced with
'_atom_site_symmetry_multiplicity' as specified in the replacement
file 'data/replacement-values/replacement_tags.lst'.

Automatic conversion script
Id: cif_correct_tags 9268 2022-04-12 08:56:07Z antanas 
;
_cod_original_sg_symbol_H-M 'P 1 21/c 1'
_cod_database_code 4317533

loop_
_symmetry_equiv_pos_as_xyz
'x, y, z'
'x+1/2, -y+1/2, -z+1/2'
'-x, y+1/2, -z'
'-x+1/2, -y, z+1/2'
'-x, -y, -z'
'-x-1/2, y-1/2, z-1/2'
'x, -y-1/2, z'
'x-1/2, y, -z-1/2'

loop_
_atom_site_label
_atom_site_type_symbol
_atom_site_fract_x
_atom_site_fract_y
_atom_site_fract_z
_atom_site_U_iso_or_equiv
_atom_site_adp_type
_atom_site_occupancy
_atom_site_symmetry_multiplicity
_atom_site_calc_flag
_atom_site_refinement_flags
_atom_site_disorder_assembly
_atom_site_disorder_group
Sn1 Sn 0.55254(4) 0.2500 0.43536(2) 0.04856(18) Uani 1 2 d S . .
Sn2 Sn 0.07708(4) 0.2500 0.69372(2) 0.04804(18) Uani 1 2 d S . .
V1 V 0.65928(9) 0.2500 0.58748(5) 0.0401(3) Uani 1 2 d S . .
Cl3 Cl 0.18903(17) 0.2500 0.61937(10) 0.0763(7) Uani 1 2 d S . .
Cl4 Cl 0.2199(2) 0.2500 0.75937(14) 0.0983(10) Uani 1 2 d S . .
Cl1 Cl 0.4804(2) 0.2500 0.34442(9) 0.0776(7) Uani 1 2 d S . .
Cl2 Cl 0.39478(15) 0.2500 0.48159(9) 0.0605(5) Uani 1 2 d S . .
O5 O 0.6233(4) 0.2500 0.52508(19) 0.0483(11) Uani 1 2 d S . .
O1 O 0.7645(2) 0.16634(19) 0.59822(14) 0.0482(8) Uani 1 1 d . . .
O3 O 0.9291(3) 0.0799(3) 0.57829(19) 0.0690(11) Uani 1 1 d . . .
O6 O -0.0524(4) 0.2500 0.6306(2) 0.0573(13) Uani 1 2 d S . .
N1 N 0.5597(3) 0.1680(3) 0.62389(19) 0.0592(12) Uani 1 1 d . . .
Cl5 Cl 0.0497(5) 0.2500 0.4825(2) 0.180(2) Uani 1 2 d S . .
Cl8 Cl 0.8104(15) 0.2500 0.2839(6) 0.407(10) Uani 1 2 d S . .
Cl7 Cl 0.6303(16) 0.2500 0.2019(9) 0.498(15) Uani 1 2 d S . .
Cl6 Cl -0.1292(7) 0.2500 0.4317(7) 0.504(12) Uani 1 2 d S . .
C1 C 0.7550(4) 0.0828(3) 0.6013(2) 0.0478(12) Uani 1 1 d . . .
C2 C 0.8429(4) 0.0331(3) 0.5907(2) 0.0555(13) Uani 1 1 d . . .
C3 C 0.8382(6) -0.0537(4) 0.5939(3) 0.0738(18) Uani 1 1 d . . .
H3 H 0.8967 -0.0859 0.5868 0.096 Uiso 1 1 calc R . .
C4 C 0.7464(7) -0.0933(4) 0.6077(3) 0.083(2) Uani 1 1 d . . .
H4 H 0.7434 -0.1521 0.6085 0.108 Uiso 1 1 calc R . .
C5 C 0.6610(6) -0.0478(4) 0.6201(3) 0.0724(18) Uani 1 1 d . . .
H5 H 0.6009 -0.0753 0.6309 0.094 Uiso 1 1 calc R . .
C6 C 0.6636(4) 0.0418(3) 0.6165(2) 0.0548(14) Uani 1 1 d . . .
C7 C 0.5720(4) 0.0878(4) 0.6304(2) 0.0626(15) Uani 1 1 d . . .
H7 H 0.5174 0.0574 0.6452 0.081 Uiso 1 1 calc R . .
C81 C 0.4714(9) 0.2169(6) 0.6531(6) 0.058(3) Uiso 0.50 1 d P . 2
H8A H 0.4066 0.1985 0.6373 0.076 Uiso 1 1 calc R . 2
H8B H 0.4710 0.1985 0.6904 0.076 Uiso 1 1 calc R . 2
C82 C 0.4561(9) 0.1979(8) 0.6284(5) 0.056(3) Uiso 0.50 1 d P . 1
C17 C 1.0269(5) 0.0357(5) 0.5766(3) 0.085(2) Uani 1 1 d . . .
H17A H 1.0388 0.0083 0.6106 0.119 Uiso 1 1 calc R . .
H17B H 1.0813 0.0755 0.5697 0.119 Uiso 1 1 calc R . .
H17C H 1.0254 -0.0060 0.5485 0.119 Uiso 1 1 calc R . .
C31 C 0.0303(4) 0.3747(3) 0.71439(19) 0.0460(11) Uani 1 1 d . . .
C32 C -0.0727(4) 0.3995(4) 0.7145(2) 0.0589(14) Uani 1 1 d . . .
H32 H -0.1243 0.3611 0.7056 0.077 Uiso 1 1 calc R . .
C33 C -0.0976(5) 0.4827(4) 0.7283(3) 0.0723(17) Uani 1 1 d . . .
H33 H -0.1663 0.4997 0.7285 0.094 Uiso 1 1 calc R . .
C34 C -0.0222(6) 0.5393(4) 0.7415(3) 0.0804(19) Uani 1 1 d . . .
H34 H -0.0400 0.5944 0.7509 0.105 Uiso 1 1 calc R . .
C35 C 0.0788(5) 0.5159(4) 0.7408(3) 0.0736(17) Uani 1 1 d . . .
H35 H 0.1300 0.5552 0.7489 0.096 Uiso 1 1 calc R . .
C36 C 0.1051(5) 0.4331(3) 0.7281(2) 0.0605(14) Uani 1 1 d . . .
H36 H 0.1740 0.4167 0.7287 0.079 Uiso 1 1 calc R . .
C19 C 0.6141(4) 0.3743(3) 0.4307(2) 0.0524(12) Uani 1 1 d . . .
C20 C 0.6083(5) 0.4290(3) 0.4744(2) 0.0653(15) Uani 1 1 d . . .
H20 H 0.5766 0.4113 0.5061 0.085 Uiso 1 1 calc R . .
C21 C 0.6490(6) 0.5088(4) 0.4711(3) 0.0801(19) Uani 1 1 d . . .
H21 H 0.6454 0.5446 0.5008 0.104 Uiso 1 1 calc R . .
C22 C 0.6942(5) 0.5366(5) 0.4253(4) 0.087(2) Uani 1 1 d . . .
H22 H 0.7213 0.5911 0.4235 0.113 Uiso 1 1 calc R . .
C23 C 0.6999(6) 0.4846(6) 0.3823(4) 0.100(3) Uani 1 1 d . . .
H23 H 0.7309 0.5037 0.3507 0.130 Uiso 1 1 calc R . .
C24 C 0.6597(6) 0.4024(5) 0.3843(3) 0.0805(19) Uani 1 1 d . . .
H24 H 0.6640 0.3671 0.3544 0.105 Uiso 1 1 calc R . .
C43 C -0.0785(15) 0.2500 0.4876(7) 0.173(8) Uani 1 2 d S . .
H43A H -0.1006 0.2003 0.5075 0.225 Uiso 0.50 1 calc PR . .
H43B H -0.1006 0.2997 0.5075 0.225 Uiso 0.50 1 calc PR . .
C44 C 0.763(3) 0.2500 0.2229(16) 0.79(10) Uani 1 2 d S . .
H44A H 0.7935 0.2010 0.2055 1.026 Uiso 0.50 1 calc PR . .
H44B H 0.7935 0.2990 0.2055 1.026 Uiso 0.50 1 calc PR . .

loop_
_atom_site_aniso_label
_atom_site_aniso_U_11
_atom_site_aniso_U_22
_atom_site_aniso_U_33
_atom_site_aniso_U_23
_atom_site_aniso_U_13
_atom_site_aniso_U_12
Sn1 0.0560(3) 0.0392(3) 0.0504(3) 0.000 -0.0043(2) 0.000
Sn2 0.0384(3) 0.0414(3) 0.0643(3) 0.000 -0.0070(2) 0.000
V1 0.0364(6) 0.0390(6) 0.0449(7) 0.000 -0.0054(5) 0.000
Cl3 0.0552(12) 0.0648(13) 0.1089(19) 0.000 0.0254(12) 0.000
Cl4 0.0782(16) 0.0681(14) 0.149(3) 0.000 -0.0667(17) 0.000
Cl1 0.1116(19) 0.0615(13) 0.0598(13) 0.000 -0.0280(13) 0.000
Cl2 0.0506(11) 0.0587(11) 0.0721(12) 0.000 -0.0041(9) 0.000
O5 0.056(3) 0.044(3) 0.045(3) 0.000 -0.007(2) 0.000
O1 0.0416(18) 0.0351(19) 0.068(2) 0.0018(15) -0.0075(16) 0.0022(13)
O3 0.050(2) 0.056(2) 0.101(3) -0.008(2) -0.008(2) 0.0131(18)
O6 0.049(3) 0.049(3) 0.073(3) 0.000 -0.020(3) 0.000
N1 0.042(2) 0.069(3) 0.067(3) 0.018(2) 0.000(2) -0.002(2)
Cl5 0.185(5) 0.200(5) 0.157(4) 0.000 -0.027(4) 0.000
Cl8 0.61(3) 0.248(10) 0.359(15) 0.000 0.272(17) 0.000
Cl7 0.57(3) 0.239(11) 0.68(3) 0.000 0.40(3) 0.000
Cl6 0.154(7) 0.95(4) 0.407(19) 0.000 -0.075(10) 0.000
C1 0.049(3) 0.043(3) 0.051(3) 0.003(2) -0.017(2) -0.003(2)
C2 0.057(3) 0.042(3) 0.067(4) -0.008(2) -0.018(3) 0.003(2)
C3 0.085(5) 0.044(3) 0.092(5) -0.011(3) -0.023(4) 0.011(3)
C4 0.109(6) 0.040(3) 0.100(5) 0.000(3) -0.027(4) -0.010(4)
C5 0.080(4) 0.052(4) 0.085(5) 0.009(3) -0.021(3) -0.017(3)
C6 0.062(3) 0.044(3) 0.058(3) 0.009(2) -0.019(3) -0.008(2)
C7 0.054(3) 0.067(4) 0.067(4) 0.024(3) -0.007(3) -0.017(3)
C17 0.059(4) 0.081(5) 0.114(6) -0.023(4) -0.002(4) 0.023(3)
C31 0.047(3) 0.042(3) 0.049(3) 0.001(2) -0.005(2) -0.002(2)
C32 0.051(3) 0.060(3) 0.065(3) 0.007(3) 0.006(3) 0.001(3)
C33 0.068(4) 0.058(4) 0.091(5) -0.005(3) 0.011(3) 0.014(3)
C34 0.111(6) 0.047(3) 0.083(4) -0.008(3) 0.004(4) 0.005(4)
C35 0.083(5) 0.051(3) 0.086(4) -0.007(3) -0.009(4) -0.012(3)
C36 0.058(3) 0.053(3) 0.070(4) 0.000(3) -0.007(3) -0.007(3)
C19 0.051(3) 0.048(3) 0.058(3) 0.005(2) -0.002(2) -0.007(2)
C20 0.085(4) 0.046(3) 0.065(4) 0.003(3) -0.007(3) -0.007(3)
C21 0.097(5) 0.051(3) 0.093(5) 0.004(3) -0.023(4) -0.015(3)
C22 0.072(4) 0.067(4) 0.122(6) 0.026(4) -0.017(4) -0.021(4)
C23 0.091(5) 0.098(6) 0.111(6) 0.038(5) 0.028(5) -0.030(5)
C24 0.090(5) 0.087(5) 0.065(4) 0.004(3) 0.021(3) -0.017(4)
C43 0.149(16) 0.26(2) 0.115(13) 0.000 0.027(12) 0.000
C44 0.19(3) 2.0(3) 0.18(3) 0.000 0.03(3) 0.000

loop_
_atom_type_symbol
_atom_type_description
_atom_type_scat_dispersion_real
_atom_type_scat_dispersion_imag
_atom_type_scat_source
C C 0.0033 0.0016 'International Tables Vol C Tables 4.2.6.8 and 6.1.1.4'
H H 0.0000 0.0000 'International Tables Vol C Tables 4.2.6.8 and 6.1.1.4'
N N 0.0061 0.0033 'International Tables Vol C Tables 4.2.6.8 and 6.1.1.4'
O O 0.0106 0.0060 'International Tables Vol C Tables 4.2.6.8 and 6.1.1.4'
Sn Sn -0.6537 1.4246 'International Tables Vol C Tables 4.2.6.8 and 6.1.1.4'
Cl Cl 0.1484 0.1585 'International Tables Vol C Tables 4.2.6.8 and 6.1.1.4'
V V 0.3005 0.5294 'International Tables Vol C Tables 4.2.6.8 and 6.1.1.4'

loop_
_geom_angle_atom_site_label_1
_geom_angle_atom_site_label_2
_geom_angle_atom_site_label_3
_geom_angle
_geom_angle_site_symmetry_1
_geom_angle_site_symmetry_3
_geom_angle_publ_flag
C19 Sn1 C19 135.3(3) . 7_565 ?
C19 Sn1 Cl2 110.78(15) . . ?
C19 Sn1 Cl2 110.78(15) 7_565 . ?
C19 Sn1 O5 84.67(15) . . ?
C19 Sn1 O5 84.67(15) 7_565 . ?
Cl2 Sn1 O5 83.12(13) . . ?
C19 Sn1 Cl1 95.37(15) . . ?
C19 Sn1 Cl1 95.37(15) 7_565 . ?
Cl2 Sn1 Cl1 96.75(9) . . ?
O5 Sn1 Cl1 179.88(14) . . ?
C31 Sn2 C31 136.1(3) 7_565 . ?
C31 Sn2 O6 87.47(14) 7_565 . ?
C31 Sn2 O6 87.47(14) . . ?
C31 Sn2 Cl3 111.50(13) 7_565 . ?
C31 Sn2 Cl3 111.50(13) . . ?
O6 Sn2 Cl3 85.20(17) . . ?
C31 Sn2 Cl4 93.15(13) 7_565 . ?
C31 Sn2 Cl4 93.15(13) . . ?
O6 Sn2 Cl4 178.34(17) . . ?
Cl3 Sn2 Cl4 93.14(11) . . ?
O5 V1 O1 109.78(17) . 7_565 ?
O5 V1 O1 109.78(17) . . ?
O1 V1 O1 87.06(19) 7_565 . ?
O5 V1 N1 103.96(19) . . ?
O1 V1 N1 145.72(19) 7_565 . ?
O1 V1 N1 87.22(16) . . ?
O5 V1 N1 103.96(19) . 7_565 ?
O1 V1 N1 87.22(16) 7_565 7_565 ?
O1 V1 N1 145.72(19) . 7_565 ?
N1 V1 N1 78.8(3) . 7_565 ?
V1 O5 Sn1 174.4(3) . . ?
C1 O1 V1 128.8(3) . . ?
C2 O3 C17 117.4(5) . . ?
C7 N1 C82 115.6(6) . . ?
C7 N1 C81 121.4(6) . . ?
C82 N1 C81 27.0(5) . . ?
C7 N1 V1 127.0(4) . . ?
C82 N1 V1 114.8(6) . . ?
C81 N1 V1 110.9(5) . . ?
O1 C1 C6 123.6(5) . . ?
O1 C1 C2 117.9(5) . . ?
C6 C1 C2 118.5(5) . . ?
C3 C2 O3 125.8(6) . . ?
C3 C2 C1 120.6(6) . . ?
O3 C2 C1 113.6(4) . . ?
C2 C3 C4 120.2(6) . . ?
C5 C4 C3 121.2(6) . . ?
C4 C5 C6 119.6(6) . . ?
C1 C6 C5 119.9(6) . . ?
C1 C6 C7 122.0(5) . . ?
C5 C6 C7 118.1(6) . . ?
N1 C7 C6 124.8(5) . . ?
C81 C81 N1 119.7(4) 7_565 . ?
N1 C82 C82 109.3(5) . 7_565 ?
C36 C31 C32 119.0(5) . . ?
C36 C31 Sn2 118.5(4) . . ?
C32 C31 Sn2 122.4(4) . . ?
C31 C32 C33 119.3(6) . . ?
C34 C33 C32 120.6(6) . . ?
C35 C34 C33 120.6(6) . . ?
C34 C35 C36 119.7(6) . . ?
C31 C36 C35 120.8(6) . . ?
C24 C19 C20 118.6(5) . . ?
C24 C19 Sn1 120.6(5) . . ?
C20 C19 Sn1 120.8(4) . . ?
C21 C20 C19 120.4(6) . . ?
C22 C21 C20 121.1(7) . . ?
C23 C22 C21 119.4(7) . . ?
C22 C23 C24 121.0(7) . . ?
C19 C24 C23 119.5(7) . . ?
Cl6 C43 Cl5 111.0(11) . . ?
Cl8 C44 Cl7 129(3) . . ?

loop_
_geom_bond_atom_site_label_1
_geom_bond_atom_site_label_2
_geom_bond_distance
_geom_bond_site_symmetry_2
_geom_bond_publ_flag
Sn1 C19 2.121(5) . ?
Sn1 C19 2.121(5) 7_565 ?
Sn1 Cl2 2.344(2) . ?
Sn1 O5 2.406(5) . ?
Sn1 Cl1 2.441(2) . ?
Sn2 C31 2.122(5) 7_565 ?
Sn2 C31 2.122(5) . ?
Sn2 O6 2.293(5) . ?
Sn2 Cl3 2.346(2) . ?
Sn2 Cl4 2.464(2) . ?
V1 O5 1.616(5) . ?
V1 O1 1.917(3) 7_565 ?
V1 O1 1.917(3) . ?
V1 N1 2.039(5) . ?
V1 N1 2.039(5) 7_565 ?
O1 C1 1.326(6) . ?
O3 C2 1.374(7) . ?
O3 C17 1.446(7) . ?
N1 C7 1.285(8) . ?
N1 C82 1.427(13) . ?
N1 C81 1.559(12) . ?
Cl5 C43 1.667(19) . ?
Cl8 C44 1.63(4) . ?
Cl7 C44 1.80(4) . ?
Cl6 C43 1.53(2) . ?
C1 C6 1.402(8) . ?
C1 C2 1.408(7) . ?
C2 C3 1.373(8) . ?
C3 C4 1.387(10) . ?
C4 C5 1.354(10) . ?
C5 C6 1.418(8) . ?
C6 C7 1.434(8) . ?
C81 C81 1.05(2) 7_565 ?
C82 C82 1.64(2) 7_565 ?
C31 C36 1.380(7) . ?
C31 C32 1.390(7) . ?
C32 C33 1.394(8) . ?
C33 C34 1.364(9) . ?
C34 C35 1.360(10) . ?
C35 C36 1.387(8) . ?
C19 C24 1.366(8) . ?
C19 C20 1.387(8) . ?
C20 C21 1.368(8) . ?
C21 C22 1.351(10) . ?
C22 C23 1.348(11) . ?
C23 C24 1.400(10) . ?
